data_4060677
loop_
_publ_author_name
'Eva Hevia'
'Julio P\'erez'
'V\'ictor Riera'
'Daniel Miguel'

_publ_section_title
;
 Reactivity of the Amido Complex [Re(NHpTol)(CO)3(bipy)] toward Neutral
 Organic Electrophiles
;
_journal_name_full Organometallics
_journal_page_first 257
_journal_page_last 263
_journal_paper_doi 10.1021/om020667p
_journal_volume 22
_journal_year 2003
_chemical_formula_sum 'C32 H34 N3 O8 Re'
_chemical_formula_weight 774.82
_chemical_name_systematic
; 
 ? 
;
_space_group_IT_number 2
_symmetry_cell_setting triclinic
_symmetry_space_group_name_Hall '-P 1'
_symmetry_space_group_name_H-M 'P -1'
_atom_sites_solution_hydrogens geom
_atom_sites_solution_primary direct
_atom_sites_solution_secondary difmap
_audit_creation_method SHELXL-97
_cell_angle_alpha 65.453(4)
_cell_angle_beta 81.655(4)
_cell_angle_gamma 80.031(4)
_cell_formula_units_Z 2
_cell_length_a 8.895(2)
_cell_length_b 13.262(3)
_cell_length_c 15.644(4)
_cell_measurement_temperature 293(2)
_cell_volume 1647.8(7)
_computing_cell_refinement 'Bruker SMART'
_computing_data_collection 'Bruker SMART'
_computing_data_reduction 'Bruker SHELXTL'
_computing_molecular_graphics 'Bruker SHELXTL'
_computing_publication_material 'Bruker SHELXTL'
_computing_structure_refinement 'SHELXL-97 (Sheldrick, 1997)'
_computing_structure_solution 'SHELXS-97 (Sheldrick, 1990)'
_diffrn_ambient_temperature 293(2)
_diffrn_measured_fraction_theta_full 0.985
_diffrn_measured_fraction_theta_max 0.985
_diffrn_measurement_device_type 'CCD area detector'
_diffrn_measurement_method 'phi and omega scans'
_diffrn_radiation_monochromator graphite
_diffrn_radiation_source 'fine-focus sealed tube'
_diffrn_radiation_type MoK\a
_diffrn_radiation_wavelength 0.71073
_diffrn_reflns_av_R_equivalents 0.0344
_diffrn_reflns_av_sigmaI/netI 0.0441
_diffrn_reflns_limit_h_max 9
_diffrn_reflns_limit_h_min -9
_diffrn_reflns_limit_k_max 14
_diffrn_reflns_limit_k_min -14
_diffrn_reflns_limit_l_max 17
_diffrn_reflns_limit_l_min -17
_diffrn_reflns_number 10588
_diffrn_reflns_theta_full 23.45
_diffrn_reflns_theta_max 23.45
_diffrn_reflns_theta_min 1.70
_exptl_absorpt_coefficient_mu 3.739
_exptl_absorpt_correction_T_max 1.0000
_exptl_absorpt_correction_T_min 0.5377
_exptl_absorpt_correction_type sadabs
_exptl_crystal_colour RED
_exptl_crystal_density_diffrn 1.562
_exptl_crystal_density_method 'not measured'
_exptl_crystal_description NEEDLE
_exptl_crystal_F_000 772
_exptl_crystal_size_max 0.04
_exptl_crystal_size_mid 0.07
_exptl_crystal_size_min 0.25
_refine_diff_density_max 0.791
_refine_diff_density_min -0.898
_refine_diff_density_rms 0.083
_refine_ls_extinction_method none
_refine_ls_goodness_of_fit_ref 1.020
_refine_ls_hydrogen_treatment mixed
_refine_ls_matrix_type full
_refine_ls_number_parameters 379
_refine_ls_number_reflns 4774
_refine_ls_number_restraints 0
_refine_ls_restrained_S_all 1.020
_refine_ls_R_factor_all 0.0341
_refine_ls_R_factor_gt 0.0282
_refine_ls_shift/su_max 0.004
_refine_ls_shift/su_mean 0.000
_refine_ls_structure_factor_coef Fsqd
_refine_ls_weighting_details 'calc w=1/[\s^2^(Fo^2^)+(0.0320P)^2^+0.0000P] where P=(Fo^2^+2Fc^2^)/3'
_refine_ls_weighting_scheme calc
_refine_ls_wR_factor_gt 0.0637
_refine_ls_wR_factor_ref 0.0652
_reflns_number_gt 4188
_reflns_number_total 4774
_reflns_threshold_expression >2sigma(I)
_cod_depositor_comments
;
The following automatic conversions were performed:
'_symmetry_cell_setting' value 'Triclinic' changed to 'triclinic'
according to '/home/saulius/struct/CIF-dictionaries/cif_core.dic'
dictionary named 'cif_core.dic' version 2.4.1 from 2010-06-29.

Automatic conversion script
Id: cif_fix_enum 1527 2010-12-29 10:47:43Z saulius 
;
_cod_original_sg_symbol_H-M P-1
_cod_database_code 4060677

loop_
_symmetry_equiv_pos_as_xyz
'x, y, z'
'-x, -y, -z'

loop_
_atom_site_label
_atom_site_type_symbol
_atom_site_fract_x
_atom_site_fract_y
_atom_site_fract_z
_atom_site_U_iso_or_equiv
_atom_site_adp_type
_atom_site_occupancy
_atom_site_symmetry_multiplicity
_atom_site_calc_flag
_atom_site_refinement_flags
Re1 Re 0.76199(2) 0.561820(18) 0.705636(14) 0.04105(9) Uani 1 1 d .
N1 N 0.9817(5) 0.5617(3) 0.6205(3) 0.0457(10) Uani 1 1 d .
N2 N 0.9353(4) 0.4730(3) 0.8054(3) 0.0437(10) Uani 1 1 d .
C1 C 0.6915(6) 0.4319(5) 0.7164(4) 0.0544(14) Uani 1 1 d .
O1 O 0.6327(5) 0.3537(4) 0.7273(3) 0.0783(13) Uani 1 1 d .
C2 C 0.6394(6) 0.6402(5) 0.6025(4) 0.0572(15) Uani 1 1 d .
O2 O 0.5721(5) 0.6834(4) 0.5349(3) 0.0950(16) Uani 1 1 d .
C3 C 0.5888(5) 0.5839(4) 0.7980(3) 0.0460(13) Uani 1 1 d .
O3 O 0.4717(4) 0.5211(3) 0.8336(3) 0.0610(10) Uani 1 1 d G
H3 H 0.4179 0.5469 0.8771 0.10(2) Uiso 1 1 d G
N3 N 0.8096(4) 0.7064(3) 0.7261(3) 0.0434(10) Uani 1 1 d .
O13 O 0.8121(5) 0.8301(3) 0.8637(3) 0.0666(11) Uani 1 1 d .
O14 O 0.6569(5) 0.9252(3) 0.7466(3) 0.0654(11) Uani 1 1 d .
O16 O 0.3646(4) 0.6334(3) 0.9331(3) 0.0678(11) Uani 1 1 d .
O17 O 0.4965(4) 0.7646(3) 0.9291(3) 0.0659(11) Uani 1 1 d .
C11 C 0.7142(5) 0.7339(4) 0.7867(3) 0.0412(12) Uani 1 1 d .
C12 C 0.5880(5) 0.6704(4) 0.8296(3) 0.0435(12) Uani 1 1 d .
C13 C 0.7343(6) 0.8334(5) 0.8058(4) 0.0509(14) Uani 1 1 d .
C14 C 0.6606(10) 1.0290(6) 0.7573(6) 0.098(2) Uani 1 1 d .
H14A H 0.6052 1.0254 0.8165 0.118 Uiso 1 1 calc R
H14B H 0.7658 1.0383 0.7589 0.118 Uiso 1 1 calc R
C15 C 0.5936(14) 1.1219(7) 0.6816(7) 0.159(4) Uani 1 1 d .
H15A H 0.6460 1.1238 0.6229 0.238 Uiso 1 1 calc R
H15B H 0.6019 1.1896 0.6881 0.238 Uiso 1 1 calc R
H15C H 0.4876 1.1151 0.6826 0.238 Uiso 1 1 calc R
C16 C 0.4743(6) 0.6874(5) 0.8996(4) 0.0527(14) Uani 1 1 d .
C17 C 0.3908(8) 0.7752(6) 1.0069(5) 0.085(2) Uani 1 1 d .
H17A H 0.2871 0.7979 0.9878 0.102 Uiso 1 1 calc R
H17B H 0.3935 0.7040 1.0608 0.102 Uiso 1 1 calc R
C18 C 0.4381(9) 0.8584(7) 1.0314(6) 0.111(3) Uani 1 1 d .
H18A H 0.5403 0.8347 1.0511 0.167 Uiso 1 1 calc R
H18B H 0.3696 0.8673 1.0819 0.167 Uiso 1 1 calc R
H18C H 0.4357 0.9284 0.9775 0.167 Uiso 1 1 calc R
C21 C 0.9969(6) 0.6128(5) 0.5250(4) 0.0532(14) Uani 1 1 d .
H21 H 0.9092 0.6427 0.4925 0.064 Uiso 1 1 calc R
C22 C 1.1375(7) 0.6217(5) 0.4750(4) 0.0635(16) Uani 1 1 d .
H22 H 1.1447 0.6576 0.4096 0.076 Uiso 1 1 calc R
C23 C 1.2673(7) 0.5774(6) 0.5223(5) 0.0731(19) Uani 1 1 d .
H23 H 1.3633 0.5826 0.4892 0.088 Uiso 1 1 calc R
C24 C 1.2544(6) 0.5254(5) 0.6185(4) 0.0706(18) Uani 1 1 d .
H24 H 1.3420 0.4958 0.6512 0.085 Uiso 1 1 calc R
C25 C 1.1101(6) 0.5167(4) 0.6676(4) 0.0462(13) Uani 1 1 d .
C26 C 1.0840(6) 0.4644(4) 0.7708(4) 0.0476(13) Uani 1 1 d .
C27 C 1.1993(6) 0.4090(5) 0.8307(4) 0.0623(16) Uani 1 1 d .
H27 H 1.3005 0.4039 0.8059 0.075 Uiso 1 1 calc R
C28 C 1.1656(7) 0.3624(6) 0.9249(5) 0.0762(19) Uani 1 1 d .
H28 H 1.2429 0.3250 0.9652 0.091 Uiso 1 1 calc R
C29 C 1.0157(7) 0.3709(6) 0.9602(4) 0.0749(19) Uani 1 1 d .
H29 H 0.9902 0.3388 1.0249 0.090 Uiso 1 1 calc R
C30 C 0.9044(7) 0.4268(5) 0.8996(4) 0.0581(15) Uani 1 1 d .
H30 H 0.8034 0.4334 0.9244 0.070 Uiso 1 1 calc R
C41 C 0.9469(5) 0.7591(4) 0.6872(3) 0.0418(12) Uani 1 1 d .
C42 C 1.0659(6) 0.7374(5) 0.7430(4) 0.0577(15) Uani 1 1 d .
H42 H 1.0568 0.6901 0.8066 0.069 Uiso 1 1 calc R
C43 C 1.1983(6) 0.7865(6) 0.7034(5) 0.0733(18) Uani 1 1 d .
H43 H 1.2768 0.7723 0.7418 0.088 Uiso 1 1 calc R
C44 C 1.2182(7) 0.8546(5) 0.6109(6) 0.0709(18) Uani 1 1 d .
C45 C 1.1008(7) 0.8730(5) 0.5558(4) 0.0697(17) Uani 1 1 d .
H45 H 1.1119 0.9187 0.4920 0.084 Uiso 1 1 calc R
C46 C 0.9665(6) 0.8252(5) 0.5928(4) 0.0571(15) Uani 1 1 d .
H46 H 0.8897 0.8379 0.5537 0.069 Uiso 1 1 calc R
C47 C 1.3644(8) 0.9117(7) 0.5690(6) 0.106(3) Uani 1 1 d .
H47A H 1.3666 0.9442 0.5015 0.159 Uiso 1 1 calc R
H47B H 1.4528 0.8573 0.5883 0.159 Uiso 1 1 calc R
H47C H 1.3648 0.9691 0.5912 0.159 Uiso 1 1 calc R
O91 O 0.152(2) 0.0090(17) 0.7997(17) 0.394(9) Uiso 1 1 d .
C91 C 0.109(3) 0.065(3) 0.867(2) 0.387(15) Uiso 1 1 d .
H91A H 0.0507 0.0197 0.9234 0.465 Uiso 1 1 calc R
H91B H 0.1996 0.0805 0.8856 0.465 Uiso 1 1 calc R
C92 C 0.027(3) 0.157(2) 0.818(2) 0.340(13) Uiso 1 1 d .
H92A H -0.0793 0.1437 0.8258 0.409 Uiso 1 1 calc R
H92B H 0.0314 0.2138 0.8409 0.409 Uiso 1 1 calc R
C93 C 0.072(3) 0.194(2) 0.7293(18) 0.314(11) Uiso 1 1 d .
H93A H 0.1642 0.2289 0.7177 0.376 Uiso 1 1 calc R
H93B H -0.0064 0.2486 0.6925 0.376 Uiso 1 1 calc R
C94 C 0.101(2) 0.104(2) 0.7044(16) 0.301(10) Uiso 1 1 d .
H94A H 0.1822 0.1141 0.6540 0.362 Uiso 1 1 calc R
H94B H 0.0100 0.0903 0.6856 0.362 Uiso 1 1 calc R

loop_
_atom_site_aniso_label
_atom_site_aniso_U_11
_atom_site_aniso_U_22
_atom_site_aniso_U_33
_atom_site_aniso_U_23
_atom_site_aniso_U_13
_atom_site_aniso_U_12
Re1 0.03606(12) 0.04929(14) 0.04340(13) -0.02445(10) 0.00783(8) -0.01366(9)
N1 0.049(3) 0.051(3) 0.042(3) -0.023(2) 0.011(2) -0.017(2)
N2 0.043(2) 0.046(3) 0.045(3) -0.022(2) 0.0055(19) -0.013(2)
C1 0.046(3) 0.069(4) 0.054(3) -0.033(3) 0.011(3) -0.017(3)
O1 0.085(3) 0.081(3) 0.093(3) -0.056(3) 0.023(2) -0.043(3)
C2 0.042(3) 0.069(4) 0.067(4) -0.034(3) 0.006(3) -0.013(3)
O2 0.089(3) 0.116(4) 0.078(3) -0.033(3) -0.036(3) -0.002(3)
C3 0.038(3) 0.055(3) 0.047(3) -0.020(3) 0.003(2) -0.017(2)
O3 0.047(2) 0.073(3) 0.079(3) -0.047(2) 0.027(2) -0.033(2)
N3 0.038(2) 0.049(3) 0.046(2) -0.023(2) 0.0053(19) -0.0115(19)
O13 0.071(3) 0.075(3) 0.067(3) -0.038(2) -0.012(2) -0.012(2)
O14 0.085(3) 0.047(2) 0.072(3) -0.030(2) -0.021(2) -0.003(2)
O16 0.056(2) 0.086(3) 0.077(3) -0.051(2) 0.028(2) -0.030(2)
O17 0.064(2) 0.081(3) 0.073(3) -0.054(2) 0.024(2) -0.025(2)
C11 0.044(3) 0.046(3) 0.041(3) -0.024(3) 0.001(2) -0.009(2)
C12 0.038(3) 0.050(3) 0.050(3) -0.028(3) 0.011(2) -0.013(2)
C13 0.051(3) 0.058(4) 0.048(3) -0.026(3) 0.010(3) -0.017(3)
C14 0.148(7) 0.051(4) 0.108(6) -0.041(4) -0.028(5) -0.006(4)
C15 0.258(13) 0.061(6) 0.162(10) -0.044(6) -0.061(9) 0.001(7)
C16 0.047(3) 0.063(4) 0.053(3) -0.031(3) 0.006(3) -0.010(3)
C17 0.088(5) 0.097(5) 0.089(5) -0.065(5) 0.042(4) -0.027(4)
C18 0.134(7) 0.115(7) 0.121(7) -0.090(6) 0.036(5) -0.034(5)
C21 0.063(4) 0.058(4) 0.043(3) -0.026(3) 0.008(3) -0.014(3)
C22 0.069(4) 0.073(4) 0.051(3) -0.031(3) 0.026(3) -0.027(3)
C23 0.055(4) 0.096(5) 0.073(5) -0.045(4) 0.034(3) -0.029(4)
C24 0.042(3) 0.089(5) 0.074(4) -0.031(4) 0.017(3) -0.014(3)
C25 0.041(3) 0.053(3) 0.050(3) -0.026(3) 0.007(2) -0.013(2)
C26 0.040(3) 0.052(3) 0.056(3) -0.027(3) 0.002(3) -0.014(3)
C27 0.041(3) 0.077(4) 0.067(4) -0.026(4) -0.002(3) -0.015(3)
C28 0.058(4) 0.096(5) 0.063(4) -0.016(4) -0.021(3) -0.008(4)
C29 0.076(5) 0.092(5) 0.047(4) -0.015(4) -0.007(3) -0.016(4)
C30 0.058(4) 0.073(4) 0.043(3) -0.020(3) 0.006(3) -0.021(3)
C41 0.044(3) 0.040(3) 0.048(3) -0.024(3) 0.009(2) -0.014(2)
C42 0.055(3) 0.069(4) 0.052(3) -0.024(3) 0.001(3) -0.019(3)
C43 0.050(4) 0.086(5) 0.098(5) -0.045(4) -0.004(3) -0.026(3)
C44 0.051(4) 0.061(4) 0.107(6) -0.042(4) 0.023(4) -0.026(3)
C45 0.071(4) 0.062(4) 0.063(4) -0.014(3) 0.021(3) -0.024(3)
C46 0.051(3) 0.055(4) 0.055(4) -0.010(3) 0.000(3) -0.014(3)
C47 0.070(5) 0.107(6) 0.155(8) -0.066(6) 0.042(5) -0.051(4)

loop_
_atom_type_symbol
_atom_type_description
_atom_type_scat_dispersion_real
_atom_type_scat_dispersion_imag
_atom_type_scat_source
C C 0.0033 0.0016 'International Tables Vol C Tables 4.2.6.8 and 6.1.1.4'
H H 0.0000 0.0000 'International Tables Vol C Tables 4.2.6.8 and 6.1.1.4'
N N 0.0061 0.0033 'International Tables Vol C Tables 4.2.6.8 and 6.1.1.4'
O O 0.0106 0.0060 'International Tables Vol C Tables 4.2.6.8 and 6.1.1.4'
Re Re -1.0185 7.2310 'International Tables Vol C Tables 4.2.6.8 and 6.1.1.4'

loop_
_geom_angle_atom_site_label_1
_geom_angle_atom_site_label_2
_geom_angle_atom_site_label_3
_geom_angle
C1 Re1 C2 87.0(2)
C1 Re1 C3 90.8(2)
C2 Re1 C3 91.8(2)
C1 Re1 N2 94.4(2)
C2 Re1 N2 170.03(18)
C3 Re1 N2 98.04(17)
C1 Re1 N3 165.75(18)
C2 Re1 N3 97.9(2)
C3 Re1 N3 75.78(17)
N2 Re1 N3 83.11(15)
C1 Re1 N1 102.75(19)
C2 Re1 N1 96.21(19)
C3 Re1 N1 164.59(17)
N2 Re1 N1 73.85(15)
N3 Re1 N1 90.06(14)
C21 N1 C25 118.8(4)
C21 N1 Re1 123.7(4)
C25 N1 Re1 117.2(3)
C30 N2 C26 117.8(4)
C30 N2 Re1 124.0(3)
C26 N2 Re1 118.2(3)
O1 C1 Re1 172.9(5)
O2 C2 Re1 174.2(5)
O3 C3 C12 116.5(4)
O3 C3 Re1 124.7(4)
C12 C3 Re1 118.9(3)
C11 N3 C41 120.7(4)
C11 N3 Re1 115.1(3)
C41 N3 Re1 123.6(3)
C13 O14 C14 116.7(5)
C16 O17 C17 116.5(4)
N3 C11 C12 117.6(4)
N3 C11 C13 119.9(4)
C12 C11 C13 122.4(4)
C3 C12 C11 112.5(4)
C3 C12 C16 122.4(4)
C11 C12 C16 125.0(5)
O13 C13 O14 125.5(5)
O13 C13 C11 124.8(5)
O14 C13 C11 109.6(5)
C15 C14 O14 110.6(6)
O16 C16 O17 120.9(5)
O16 C16 C12 123.4(5)
O17 C16 C12 115.8(5)
C18 C17 O17 108.1(5)
N1 C21 C22 122.0(5)
C23 C22 C21 119.4(6)
C24 C23 C22 119.4(5)
C23 C24 C25 120.0(6)
N1 C25 C24 120.3(5)
N1 C25 C26 115.4(4)
C24 C25 C26 124.2(5)
N2 C26 C27 120.9(5)
N2 C26 C25 115.1(4)
C27 C26 C25 123.9(5)
C28 C27 C26 120.3(5)
C27 C28 C29 119.1(5)
C30 C29 C28 119.4(6)
N2 C30 C29 122.5(5)
C46 C41 C42 118.8(5)
C46 C41 N3 120.5(4)
C42 C41 N3 120.6(4)
C43 C42 C41 119.5(5)
C44 C43 C42 122.6(6)
C43 C44 C45 117.3(5)
C43 C44 C47 121.7(7)
C45 C44 C47 121.0(7)
C44 C45 C46 121.9(6)
C41 C46 C45 119.9(5)
C91 O91 C94 102.4(19)
C92 C91 O91 102(2)
C93 C92 C91 112(3)
C92 C93 C94 108(2)
C93 C94 O91 100.3(19)

loop_
_geom_bond_atom_site_label_1
_geom_bond_atom_site_label_2
_geom_bond_distance
Re1 C1 1.869(6)
Re1 C2 1.897(6)
Re1 C3 2.024(5)
Re1 N2 2.177(4)
Re1 N3 2.189(4)
Re1 N1 2.200(4)
N1 C21 1.356(6)
N1 C25 1.359(6)
N2 C30 1.347(6)
N2 C26 1.358(6)
C1 O1 1.180(6)
C2 O2 1.169(7)
C3 O3 1.354(6)
C3 C12 1.425(7)
N3 C11 1.304(6)
N3 C41 1.440(6)
O13 C13 1.199(6)
O14 C13 1.332(7)
O14 C14 1.460(7)
O16 C16 1.234(6)
O17 C16 1.337(6)
O17 C17 1.465(6)
C11 C12 1.435(6)
C11 C13 1.513(7)
C12 C16 1.441(7)
C14 C15 1.419(10)
C17 C18 1.450(9)
C21 C22 1.371(7)
C22 C23 1.370(8)
C23 C24 1.368(8)
C24 C25 1.393(7)
C25 C26 1.469(7)
C26 C27 1.384(7)
C27 C28 1.350(8)
C28 C29 1.372(8)
C29 C30 1.365(8)
C41 C46 1.372(7)
C41 C42 1.385(7)
C42 C43 1.384(7)
C43 C44 1.355(8)
C44 C45 1.375(9)
C44 C47 1.540(8)
C45 C46 1.386(7)
O91 C91 1.50(3)
O91 C94 1.57(2)
C91 C92 1.31(3)
C92 C93 1.29(3)
C93 C94 1.37(3)
